data_4028166
loop_
_publ_author_name
'Manas K. Ghorai'
'Y. Nanaji'

_publ_section_title
;
 Synthetic Route to Chiral Indolines via Ring-Opening/C-N Cyclization of
 Activated 2-Haloarylaziridines
;
_journal_name_full 'Journal of Organic Chemistry'
_journal_page_first 3867
_journal_page_last 3878
_journal_paper_doi 10.1021/jo400287a
_journal_volume 78
_journal_year 2013
_chemical_formula_moiety 'C22 H21 N O2 S2'
_chemical_formula_sum 'C22 H21 N O2 S2'
_chemical_formula_weight 395.52
_chemical_name_systematic
;
 ?
;
_space_group_IT_number 14
_symmetry_cell_setting monoclinic
_symmetry_space_group_name_Hall '-P 2yn'
_symmetry_space_group_name_H-M 'P 1 21/n 1'
_atom_sites_solution_hydrogens geom
_atom_sites_solution_primary direct
_atom_sites_solution_secondary difmap
_audit_creation_method SHELXL-97
_cell_angle_alpha 90.000(5)
_cell_angle_beta 90.125(5)
_cell_angle_gamma 90.000(5)
_cell_formula_units_Z 4
_cell_length_a 8.161(5)
_cell_length_b 9.101(5)
_cell_length_c 25.376(5)
_cell_measurement_reflns_used 999
_cell_measurement_temperature 100(2)
_cell_measurement_theta_max 25.5
_cell_measurement_theta_min 2.30
_cell_volume 1884.8(16)
_computing_structure_refinement 'SHELXL-97 (Sheldrick, 1997)'
_diffrn_ambient_temperature 100(2)
_diffrn_measured_fraction_theta_full 0.998
_diffrn_measured_fraction_theta_max 0.998
_diffrn_radiation_monochromator graphite
_diffrn_radiation_source 'fine-focus sealed tube'
_diffrn_radiation_type MoK\a
_diffrn_radiation_wavelength 0.71073
_diffrn_reflns_av_R_equivalents 0.0399
_diffrn_reflns_av_sigmaI/netI 0.0425
_diffrn_reflns_limit_h_max 6
_diffrn_reflns_limit_h_min -9
_diffrn_reflns_limit_k_max 11
_diffrn_reflns_limit_k_min -10
_diffrn_reflns_limit_l_max 30
_diffrn_reflns_limit_l_min -29
_diffrn_reflns_number 9876
_diffrn_reflns_theta_full 25.50
_diffrn_reflns_theta_max 25.50
_diffrn_reflns_theta_min 2.38
_exptl_absorpt_coefficient_mu 0.300
_exptl_absorpt_correction_T_max 0.9620
_exptl_absorpt_correction_T_min 0.9507
_exptl_absorpt_correction_type empirical
_exptl_absorpt_process_details sadabs
_exptl_crystal_colour white
_exptl_crystal_density_diffrn 1.394
_exptl_crystal_description block
_exptl_crystal_F_000 832
_exptl_crystal_size_max 0.17
_exptl_crystal_size_mid 0.14
_exptl_crystal_size_min 0.13
_refine_diff_density_max 0.595
_refine_diff_density_min -0.552
_refine_diff_density_rms 0.077
_refine_ls_extinction_method none
_refine_ls_goodness_of_fit_ref 1.057
_refine_ls_hydrogen_treatment mixed
_refine_ls_matrix_type full
_refine_ls_number_parameters 248
_refine_ls_number_reflns 3492
_refine_ls_number_restraints 0
_refine_ls_restrained_S_all 1.057
_refine_ls_R_factor_all 0.0591
_refine_ls_R_factor_gt 0.0490
_refine_ls_shift/su_max 0.000
_refine_ls_shift/su_mean 0.000
_refine_ls_structure_factor_coef Fsqd
_refine_ls_weighting_details 'calc w=1/[\s^2^(Fo^2^)+(0.0703P)^2^+1.6055P] where P=(Fo^2^+2Fc^2^)/3'
_refine_ls_weighting_scheme calc
_refine_ls_wR_factor_gt 0.1268
_refine_ls_wR_factor_ref 0.1362
_reflns_number_gt 2868
_reflns_number_total 3492
_reflns_threshold_expression >2sigma(I)
_cod_data_source_file jo400287a_si_003_3.cif
_cod_data_source_block Compound12b
_cod_database_code 4028166

loop_
_symmetry_equiv_pos_as_xyz
'x, y, z'
'-x+1/2, y+1/2, -z+1/2'
'-x, -y, -z'
'x-1/2, -y-1/2, z-1/2'

loop_
_atom_site_label
_atom_site_type_symbol
_atom_site_fract_x
_atom_site_fract_y
_atom_site_fract_z
_atom_site_U_iso_or_equiv
_atom_site_adp_type
_atom_site_occupancy
_atom_site_symmetry_multiplicity
_atom_site_calc_flag
_atom_site_refinement_flags
C1 C 0.0100(3) 0.3349(3) 0.45493(10) 0.0184(5) Uani 1 1 d .
H1A H 0.0263 0.4242 0.4348 0.022 Uiso 1 1 calc R
H1B H -0.0393 0.3602 0.4885 0.022 Uiso 1 1 calc R
C2 C -0.0995(3) 0.2267(3) 0.42447(10) 0.0182(5) Uani 1 1 d .
C3 C -0.0083(3) 0.0826(3) 0.42968(9) 0.0181(5) Uani 1 1 d .
C4 C 0.1480(3) 0.1061(3) 0.44987(9) 0.0185(5) Uani 1 1 d .
C5 C 0.2569(3) -0.0087(3) 0.45762(10) 0.0209(6) Uani 1 1 d .
H5 H 0.3605 0.0074 0.4718 0.025 Uiso 1 1 calc R
C6 C 0.2055(3) -0.1490(3) 0.44345(10) 0.0227(6) Uani 1 1 d .
H6 H 0.2769 -0.2278 0.4477 0.027 Uiso 1 1 calc R
C7 C 0.0496(3) -0.1738(3) 0.42309(10) 0.0229(6) Uani 1 1 d .
H7 H 0.0179 -0.2686 0.4139 0.028 Uiso 1 1 calc R
C8 C -0.0587(3) -0.0579(3) 0.41639(10) 0.0211(6) Uani 1 1 d .
H8 H -0.1635 -0.0742 0.4032 0.025 Uiso 1 1 calc R
C9 C 0.3486(3) 0.3585(3) 0.37965(10) 0.0195(6) Uani 1 1 d .
C10 C 0.4148(3) 0.2430(3) 0.35121(10) 0.0228(6) Uani 1 1 d .
H10 H 0.4504 0.1586 0.3684 0.027 Uiso 1 1 calc R
C11 C 0.4277(3) 0.2542(3) 0.29704(11) 0.0254(6) Uani 1 1 d .
H11 H 0.4711 0.1762 0.2780 0.030 Uiso 1 1 calc R
C12 C 0.3768(3) 0.3796(3) 0.27064(10) 0.0239(6) Uani 1 1 d .
C13 C 0.3072(3) 0.4933(3) 0.29993(11) 0.0255(6) Uani 1 1 d .
H13 H 0.2693 0.5769 0.2827 0.031 Uiso 1 1 calc R
C14 C 0.2936(3) 0.4838(3) 0.35394(10) 0.0228(6) Uani 1 1 d .
H14 H 0.2479 0.5608 0.3730 0.027 Uiso 1 1 calc R
C15 C 0.4035(4) 0.3970(4) 0.21217(11) 0.0329(7) Uani 1 1 d .
H15A H 0.3607 0.4901 0.2009 0.049 Uiso 1 1 calc R
H15B H 0.3482 0.3194 0.1937 0.049 Uiso 1 1 calc R
H15C H 0.5187 0.3927 0.2047 0.049 Uiso 1 1 calc R
C16 C -0.2035(3) 0.4435(3) 0.35288(10) 0.0196(5) Uani 1 1 d .
C17 C -0.2038(3) 0.5155(3) 0.30430(10) 0.0242(6) Uani 1 1 d .
H17 H -0.1525 0.4723 0.2755 0.029 Uiso 1 1 calc R
C18 C -0.2796(3) 0.6505(3) 0.29873(11) 0.0257(6) Uani 1 1 d .
H18 H -0.2803 0.6963 0.2660 0.031 Uiso 1 1 calc R
C19 C -0.3549(3) 0.7189(3) 0.34123(11) 0.0226(6) Uani 1 1 d .
C20 C -0.3499(3) 0.6487(3) 0.38964(10) 0.0215(6) Uani 1 1 d .
H20 H -0.3967 0.6944 0.4187 0.026 Uiso 1 1 calc R
C21 C -0.2770(3) 0.5119(3) 0.39584(10) 0.0197(6) Uani 1 1 d .
H21 H -0.2772 0.4662 0.4286 0.024 Uiso 1 1 calc R
C22 C -0.4408(4) 0.8649(3) 0.33471(12) 0.0310(7) Uani 1 1 d .
H22A H -0.4323 0.8965 0.2987 0.046 Uiso 1 1 calc R
H22B H -0.3903 0.9365 0.3573 0.046 Uiso 1 1 calc R
H22C H -0.5542 0.8544 0.3440 0.046 Uiso 1 1 calc R
N1 N 0.1690(2) 0.2573(2) 0.46326(8) 0.0174(5) Uani 1 1 d .
O1 O 0.3153(2) 0.4917(2) 0.46925(7) 0.0225(4) Uani 1 1 d .
O2 O 0.4720(2) 0.25691(19) 0.46674(7) 0.0233(4) Uani 1 1 d .
S1 S 0.33879(8) 0.34689(7) 0.44885(2) 0.01851(19) Uani 1 1 d .
S2 S -0.11329(8) 0.26667(7) 0.35407(2) 0.0222(2) Uani 1 1 d .
H2A H -0.210(3) 0.220(3) 0.4399(10) 0.010(6) Uiso 1 1 d .

loop_
_atom_site_aniso_label
_atom_site_aniso_U_11
_atom_site_aniso_U_22
_atom_site_aniso_U_33
_atom_site_aniso_U_23
_atom_site_aniso_U_13
_atom_site_aniso_U_12
C1 0.0200(13) 0.0156(13) 0.0197(13) -0.0015(10) 0.0009(10) 0.0013(10)
C2 0.0190(13) 0.0171(13) 0.0186(13) 0.0006(10) -0.0009(10) -0.0010(10)
C3 0.0236(13) 0.0147(13) 0.0159(12) 0.0009(10) 0.0022(10) 0.0007(10)
C4 0.0236(14) 0.0165(13) 0.0153(12) -0.0015(10) 0.0007(10) -0.0031(10)
C5 0.0221(14) 0.0188(14) 0.0216(13) 0.0039(10) 0.0008(10) 0.0012(11)
C6 0.0276(15) 0.0165(14) 0.0239(14) 0.0033(10) 0.0057(11) 0.0048(11)
C7 0.0318(15) 0.0145(13) 0.0225(13) 0.0005(11) 0.0035(11) -0.0018(11)
C8 0.0240(14) 0.0190(14) 0.0203(13) -0.0012(11) -0.0006(10) -0.0031(11)
C9 0.0176(13) 0.0193(14) 0.0215(13) 0.0000(10) -0.0005(10) -0.0047(10)
C10 0.0231(14) 0.0192(14) 0.0260(14) -0.0002(11) 0.0007(11) 0.0005(11)
C11 0.0248(15) 0.0241(15) 0.0272(15) -0.0047(12) 0.0046(11) 0.0004(11)
C12 0.0215(14) 0.0304(15) 0.0197(13) 0.0021(11) -0.0006(10) -0.0079(12)
C13 0.0259(15) 0.0234(15) 0.0271(14) 0.0060(12) -0.0002(11) 0.0011(11)
C14 0.0227(14) 0.0191(14) 0.0265(14) -0.0011(11) 0.0008(11) -0.0002(11)
C15 0.0331(16) 0.0417(18) 0.0240(15) 0.0033(13) 0.0028(12) -0.0002(14)
C16 0.0184(13) 0.0162(13) 0.0242(13) 0.0002(11) -0.0043(10) -0.0038(10)
C17 0.0315(15) 0.0223(14) 0.0187(13) 0.0000(11) 0.0016(11) 0.0000(12)
C18 0.0322(16) 0.0209(15) 0.0240(14) 0.0058(11) -0.0020(12) 0.0000(12)
C19 0.0180(14) 0.0193(14) 0.0306(15) 0.0024(11) -0.0014(11) -0.0022(11)
C20 0.0189(13) 0.0225(14) 0.0232(13) -0.0030(11) 0.0013(10) -0.0020(11)
C21 0.0181(13) 0.0204(13) 0.0207(13) 0.0023(10) -0.0019(10) -0.0034(11)
C22 0.0300(16) 0.0254(16) 0.0375(17) 0.0066(13) 0.0016(13) 0.0053(12)
N1 0.0188(11) 0.0128(11) 0.0204(11) 0.0003(8) -0.0014(8) -0.0006(8)
O1 0.0268(10) 0.0172(10) 0.0234(10) -0.0036(7) -0.0013(8) -0.0037(7)
O2 0.0200(10) 0.0223(10) 0.0274(10) 0.0007(8) -0.0044(7) 0.0001(8)
S1 0.0195(4) 0.0161(4) 0.0199(3) -0.0011(2) -0.0024(2) -0.0020(2)
S2 0.0289(4) 0.0182(4) 0.0193(4) -0.0008(2) -0.0026(3) 0.0030(3)

loop_
_atom_type_symbol
_atom_type_description
_atom_type_scat_dispersion_real
_atom_type_scat_dispersion_imag
_atom_type_scat_source
C C 0.0033 0.0016 'International Tables Vol C Tables 4.2.6.8 and 6.1.1.4'
H H 0.0000 0.0000 'International Tables Vol C Tables 4.2.6.8 and 6.1.1.4'
N N 0.0061 0.0033 'International Tables Vol C Tables 4.2.6.8 and 6.1.1.4'
O O 0.0106 0.0060 'International Tables Vol C Tables 4.2.6.8 and 6.1.1.4'
S S 0.1246 0.1234 'International Tables Vol C Tables 4.2.6.8 and 6.1.1.4'

loop_
_geom_angle_atom_site_label_1
_geom_angle_atom_site_label_2
_geom_angle_atom_site_label_3
_geom_angle
N1 C1 C2 105.9(2)
N1 C1 H1A 110.6
C2 C1 H1A 110.6
N1 C1 H1B 110.6
C2 C1 H1B 110.6
H1A C1 H1B 108.7
C3 C2 C1 103.0(2)
C3 C2 S2 106.69(17)
C1 C2 S2 113.53(18)
C3 C2 H2A 111.1(15)
C1 C2 H2A 111.9(14)
S2 C2 H2A 110.3(14)
C8 C3 C4 120.2(2)
C8 C3 C2 129.3(2)
C4 C3 C2 110.5(2)
C5 C4 C3 121.6(2)
C5 C4 N1 128.0(2)
C3 C4 N1 110.2(2)
C4 C5 C6 117.6(2)
C4 C5 H5 121.2
C6 C5 H5 121.2
C5 C6 C7 121.3(2)
C5 C6 H6 119.3
C7 C6 H6 119.3
C8 C7 C6 120.3(2)
C8 C7 H7 119.9
C6 C7 H7 119.9
C3 C8 C7 118.9(2)
C3 C8 H8 120.5
C7 C8 H8 120.5
C10 C9 C14 120.3(2)
C10 C9 S1 119.5(2)
C14 C9 S1 120.2(2)
C11 C10 C9 119.5(2)
C11 C10 H10 120.3
C9 C10 H10 120.3
C10 C11 C12 121.2(3)
C10 C11 H11 119.4
C12 C11 H11 119.4
C11 C12 C13 118.3(2)
C11 C12 C15 121.2(3)
C13 C12 C15 120.4(3)
C14 C13 C12 121.1(3)
C14 C13 H13 119.4
C12 C13 H13 119.4
C13 C14 C9 119.5(2)
C13 C14 H14 120.3
C9 C14 H14 120.3
C12 C15 H15A 109.5
C12 C15 H15B 109.5
H15A C15 H15B 109.5
C12 C15 H15C 109.5
H15A C15 H15C 109.5
H15B C15 H15C 109.5
C21 C16 C17 118.8(2)
C21 C16 S2 125.0(2)
C17 C16 S2 116.2(2)
C18 C17 C16 120.5(2)
C18 C17 H17 119.8
C16 C17 H17 119.8
C17 C18 C19 121.1(2)
C17 C18 H18 119.4
C19 C18 H18 119.4
C20 C19 C18 118.0(2)
C20 C19 C22 121.0(2)
C18 C19 C22 121.0(2)
C19 C20 C21 121.7(2)
C19 C20 H20 119.1
C21 C20 H20 119.1
C20 C21 C16 119.8(2)
C20 C21 H21 120.1
C16 C21 H21 120.1
C19 C22 H22A 109.5
C19 C22 H22B 109.5
H22A C22 H22B 109.5
C19 C22 H22C 109.5
H22A C22 H22C 109.5
H22B C22 H22C 109.5
C4 N1 C1 108.54(19)
C4 N1 S1 121.62(17)
C1 N1 S1 117.76(17)
O1 S1 O2 120.92(11)
O1 S1 N1 105.20(11)
O2 S1 N1 106.51(12)
O1 S1 C9 108.20(12)
O2 S1 C9 108.29(12)
N1 S1 C9 106.92(11)
C16 S2 C2 102.85(12)

loop_
_geom_bond_atom_site_label_1
_geom_bond_atom_site_label_2
_geom_bond_distance
C1 N1 1.492(3)
C1 C2 1.537(3)
C1 H1A 0.9700
C1 H1B 0.9700
C2 C3 1.514(3)
C2 S2 1.826(3)
C2 H2A 0.98(3)
C3 C8 1.385(4)
C3 C4 1.389(4)
C4 C5 1.386(4)
C4 N1 1.428(3)
C5 C6 1.391(4)
C5 H5 0.9300
C6 C7 1.391(4)
C6 H6 0.9300
C7 C8 1.387(4)
C7 H7 0.9300
C8 H8 0.9300
C9 C10 1.386(4)
C9 C14 1.388(4)
C9 S1 1.761(3)
C10 C11 1.383(4)
C10 H10 0.9300
C11 C12 1.387(4)
C11 H11 0.9300
C12 C13 1.395(4)
C12 C15 1.509(4)
C13 C14 1.378(4)
C13 H13 0.9300
C14 H14 0.9300
C15 H15A 0.9600
C15 H15B 0.9600
C15 H15C 0.9600
C16 C21 1.393(4)
C16 C17 1.396(4)
C16 S2 1.770(3)
C17 C18 1.383(4)
C17 H17 0.9300
C18 C19 1.389(4)
C18 H18 0.9300
C19 C20 1.385(4)
C19 C22 1.511(4)
C20 C21 1.388(4)
C20 H20 0.9300
C21 H21 0.9300
C22 H22A 0.9600
C22 H22B 0.9600
C22 H22C 0.9600
N1 S1 1.649(2)
O1 S1 1.429(2)
O2 S1 1.4340(19)

loop_
_geom_torsion_atom_site_label_1
_geom_torsion_atom_site_label_2
_geom_torsion_atom_site_label_3
_geom_torsion_atom_site_label_4
_geom_torsion
N1 C1 C2 C3 13.5(2)
N1 C1 C2 S2 -101.5(2)
C1 C2 C3 C8 170.2(3)
S2 C2 C3 C8 -70.0(3)
C1 C2 C3 C4 -11.3(3)
S2 C2 C3 C4 108.5(2)
C8 C3 C4 C5 -0.4(4)
C2 C3 C4 C5 -179.0(2)
C8 C3 C4 N1 -176.9(2)
C2 C3 C4 N1 4.5(3)
C3 C4 C5 C6 1.2(4)
N1 C4 C5 C6 177.0(2)
C4 C5 C6 C7 -1.1(4)
C5 C6 C7 C8 0.1(4)
C4 C3 C8 C7 -0.6(4)
C2 C3 C8 C7 177.7(2)
C6 C7 C8 C3 0.8(4)
C14 C9 C10 C11 0.8(4)
S1 C9 C10 C11 -177.8(2)
C9 C10 C11 C12 0.6(4)
C10 C11 C12 C13 -2.0(4)
C10 C11 C12 C15 174.9(3)
C11 C12 C13 C14 2.0(4)
C15 C12 C13 C14 -174.9(3)
C12 C13 C14 C9 -0.6(4)
C10 C9 C14 C13 -0.8(4)
S1 C9 C14 C13 177.8(2)
C21 C16 C17 C18 -1.8(4)
S2 C16 C17 C18 176.4(2)
C16 C17 C18 C19 1.0(4)
C17 C18 C19 C20 0.8(4)
C17 C18 C19 C22 -178.7(3)
C18 C19 C20 C21 -2.0(4)
C22 C19 C20 C21 177.5(2)
C19 C20 C21 C16 1.3(4)
C17 C16 C21 C20 0.6(4)
S2 C16 C21 C20 -177.33(19)
C5 C4 N1 C1 -171.5(2)
C3 C4 N1 C1 4.7(3)
C5 C4 N1 S1 46.9(3)
C3 C4 N1 S1 -136.91(19)
C2 C1 N1 C4 -11.6(3)
C2 C1 N1 S1 131.63(18)
C4 N1 S1 O1 -178.71(18)
C1 N1 S1 O1 43.04(19)
C4 N1 S1 O2 -49.2(2)
C1 N1 S1 O2 172.53(17)
C4 N1 S1 C9 66.4(2)
C1 N1 S1 C9 -71.9(2)
C10 C9 S1 O1 162.2(2)
C14 C9 S1 O1 -16.4(2)
C10 C9 S1 O2 29.5(2)
C14 C9 S1 O2 -149.1(2)
C10 C9 S1 N1 -84.9(2)
C14 C9 S1 N1 96.5(2)
C21 C16 S2 C2 -12.9(3)
C17 C16 S2 C2 169.1(2)
C3 C2 S2 C16 -174.69(17)
C1 C2 S2 C16 -61.9(2)
